data_4129127
loop_
_publ_author_name
'Pei, Xiaokun'
'B\"urgi, Hans-Beat'
'Kapustin, Eugene A.'
'Liu, Yuzhong'
'Yaghi, Omar M.'

_publ_section_title
;
 Coordinative Alignment in the Pores of MOFs for the Structural
 Determination of N-, S-, and P-Containing Organic Compounds Including
 Complex Chiral Molecules.
;
_journal_issue 47
_journal_name_full 'Journal of the American Chemical Society'
_journal_page_first 18862
_journal_page_last 18869
_journal_paper_doi 10.1021/jacs.9b10501
_journal_volume 141
_journal_year 2019
_chemical_absolute_configuration ad
_chemical_formula_moiety 'C28.66 H18.66 Al2 N1.97 O8.69'
_chemical_formula_sum 'C28.66 H18.66 Al2 N1.97 O8.69'
_chemical_formula_weight 583.53
_space_group_crystal_system tetragonal
_space_group_IT_number 94
_space_group_name_Hall 'P 4n 2n'
_space_group_name_H-M_alt 'P 42 21 2'
_atom_sites_solution_hydrogens geom
_atom_sites_solution_primary direct
_atom_sites_solution_secondary difmap
_audit_creation_date 2019-04-13
_audit_creation_method
;
Olex2 1.2
(compiled 2018.05.29 svn.r3508 for OlexSys, GUI svn.r5506)
;
_cell_angle_alpha 90
_cell_angle_beta 90
_cell_angle_gamma 90
_cell_formula_units_Z 8
_cell_length_a 18.9155(9)
_cell_length_b 18.9155(9)
_cell_length_c 36.6951(19)
_cell_measurement_reflns_used 9933
_cell_measurement_temperature 100
_cell_measurement_theta_max 26.811
_cell_measurement_theta_min 2.530
_cell_volume 13129.4(11)
_computing_cell_refinement 'SAINT V8.38A Bruker-AXS, Madison WI'
_computing_data_collection 'Bruker APEX3 Bruker-AXS, Madison WI'
_computing_data_reduction 'SAINT V8.38A Bruker-AXS, Madison WI'
_computing_molecular_graphics 'Olex2 (Dolomanov et al., 2009)'
_computing_publication_material 'Olex2 (Dolomanov et al., 2009)'
_computing_structure_refinement 'ShelXL-2018/03 (Sheldrick, 2018)'
_computing_structure_solution 'ShelXS (Sheldrick, 2008)'
_diffrn_ambient_temperature 100
_diffrn_detector 'Bruker PHOTON-II detector'
_diffrn_detector_area_resol_mean 7.39
_diffrn_detector_type 'CMOS detector'
_diffrn_measured_fraction_theta_full 0.988
_diffrn_measured_fraction_theta_max 0.988
_diffrn_measurement_device_type 'Bruker D8 with PHOTON II detector'
_diffrn_measurement_method '\f and \w shutterless scans'
_diffrn_radiation_monochromator 'silicon 111'
_diffrn_radiation_probe x-ray
_diffrn_radiation_type synchrotron
_diffrn_radiation_wavelength 0.7288
_diffrn_reflns_av_R_equivalents 0.0591
_diffrn_reflns_av_unetI/netI 0.0326
_diffrn_reflns_Laue_measured_fraction_full 0.988
_diffrn_reflns_Laue_measured_fraction_max 0.988
_diffrn_reflns_limit_h_max 20
_diffrn_reflns_limit_h_min -22
_diffrn_reflns_limit_k_max 22
_diffrn_reflns_limit_k_min -21
_diffrn_reflns_limit_l_max 43
_diffrn_reflns_limit_l_min -43
_diffrn_reflns_number 78589
_diffrn_reflns_point_group_measured_fraction_full 0.991
_diffrn_reflns_point_group_measured_fraction_max 0.991
_diffrn_reflns_theta_full 25.383
_diffrn_reflns_theta_max 25.383
_diffrn_reflns_theta_min 1.586
_diffrn_source 'Advanced Light Source, station 12.2.1'
_diffrn_standards_number 0
_exptl_absorpt_coefficient_mu 0.072
_exptl_absorpt_correction_T_max 0.7455
_exptl_absorpt_correction_T_min 0.6552
_exptl_absorpt_correction_type multi-scan
_exptl_absorpt_process_details
'SADABS-2016/2 (Bruker,2016/2) was used for absorption correction. wR2(int) was 0.0669 before and 0.0564 after correction. The Ratio of minimum to maximum transmission is 0.8789. The \l/2 correction factor is Not present.'
_exptl_crystal_colour 'clear colourless'
_exptl_crystal_density_diffrn 0.590
_exptl_crystal_description block
_exptl_crystal_F_000 2399
_exptl_crystal_size_max 0.057
_exptl_crystal_size_mid 0.054
_exptl_crystal_size_min 0.051
_refine_diff_density_max 0.086
_refine_diff_density_min -0.127
_refine_diff_density_rms 0.012
_refine_ls_abs_structure_details
;
 Flack x determined using 3740 quotients [(I+)-(I-)]/[(I+)+(I-)]
 (Parsons, Flack and Wagner, Acta Cryst. B69 (2013) 249-259).
;
_refine_ls_abs_structure_Flack 0.15(4)
_refine_ls_extinction_method none
_refine_ls_goodness_of_fit_ref 0.950
_refine_ls_hydrogen_treatment constr
_refine_ls_matrix_type full
_refine_ls_number_parameters 410
_refine_ls_number_reflns 11123
_refine_ls_number_restraints 13
_refine_ls_restrained_S_all 0.951
_refine_ls_R_factor_all 0.0321
_refine_ls_R_factor_gt 0.0245
_refine_ls_shift/su_max 0.001
_refine_ls_shift/su_mean 0.000
_refine_ls_structure_factor_coef Fsqd
_refine_ls_weighting_details 'w=1/[\s^2^(Fo^2^)+(0.0289P)^2^] where P=(Fo^2^+2Fc^2^)/3'
_refine_ls_weighting_scheme calc
_refine_ls_wR_factor_gt 0.0519
_refine_ls_wR_factor_ref 0.0538
_reflns_Friedel_coverage 0.776
_reflns_Friedel_fraction_full 0.995
_reflns_Friedel_fraction_max 0.995
_reflns_number_gt 9467
_reflns_number_total 11123
_reflns_threshold_expression 'I > 2\s(I)'
_cod_data_source_file ja9b10501_si_005.cif
_cod_data_source_block lambda_MOF-520-18
_cod_depositor_comments
;
The following automatic conversions were performed:

data item '_atom_sites_solution_secondary' value 'diffmap' was
changed to 'difmap'.

Automatic conversion script
Id: cif_fix_values 6909 2019-04-08 15:41:33Z antanas 

 Adding full bibliography for 4129110--4129131.cif.
;
_cod_original_cell_volume 13129.4(14)
_cod_database_code 4129127
_shelx_shelxl_version_number 2018/3
_shelx_space_group_comment
;
The symmetry employed for this shelxl refinement is uniquely defined
by the following loop, which should always be used as a source of
symmetry information in preference to the above space-group names.
They are only intended as comments.
;
_shelx_estimated_absorpt_t_max 0.996
_shelx_estimated_absorpt_t_min 0.996
_olex2_refinement_description
;
1. Fixed Uiso
 At 1.2 times of:
  All C(H) groups, All O(H) groups
2. Shared sites
{C1GA, C1GB}
{N3GA, C2GB}
{C2GA, N3GB}
{N2GA, N2GB}
{N1GA, N1GB}
3. Uiso/Uaniso restraints and constraints
O10 \\sim C28 \\sim O9: within 1.7A with sigma of 0.005 and sigma for terminal
atoms of 0.01
Uanis(C1GA) = Uanis(C1GB)
Uanis(N3GA) = Uanis(C2GB)
Uanis(C2GA) = Uanis(N3GB)
Uanis(N2GA) = Uanis(N2GB)
Uanis(N1GA) = Uanis(N1GB)
4. Others
 1*[Sof(C28)+Sof(H28)+Sof(O9)+Sof(O10)]+1*[Sof(N2GA)+Sof(N3GA)+Sof(C1GA)+
 Sof(H1GA)+Sof(N1GA)+Sof(C2GA)+Sof(H2GA)]+1*[Sof(C2GB)+Sof(H2GB)+Sof(N3GB)+
 Sof(C1GB)+Sof(H1GB)+Sof(N1GB)+Sof(N2GB)]=1 with esd of 0.0001
 Sof(C28)=Sof(H28)=Sof(O9)=Sof(O10)=FVAR(1)
 Sof(N2GA)=Sof(N3GA)=Sof(C1GA)=Sof(H1GA)=Sof(N1GA)=Sof(C2GA)=Sof(H2GA)=FVAR(2)
 Sof(C2GB)=Sof(H2GB)=Sof(N3GB)=Sof(C1GB)=Sof(H1GB)=Sof(N1GB)=Sof(N2GB)=FVAR(3)
5.a Aromatic/amide H refined with riding coordinates:
 O8(H8), O7(H7), C3(H3), C7(H7A), C26(H26), C16(H16), C6(H6), C4(H4), C23(H23),
  C19(H19), C15(H15), C22(H22), C27(H27), C20(H20), C13(H13), C9(H9), C11(H11),
 C1GA(H1GA), C2GA(H2GA), C28(H28), C2GB(H2GB), C1GB(H1GB)
;
_olex2_submission_special_instructions 'No special instructions were received'

loop_
_space_group_symop_operation_xyz
'x, y, z'
'-y+1/2, x+1/2, z+1/2'
'-x, -y, z'
'y+1/2, -x+1/2, z+1/2'
'x+1/2, -y+1/2, -z+1/2'
'-x+1/2, y+1/2, -z+1/2'
'y, x, -z'
'-y, -x, -z'

loop_
_atom_site_label
_atom_site_type_symbol
_atom_site_fract_x
_atom_site_fract_y
_atom_site_fract_z
_atom_site_U_iso_or_equiv
_atom_site_adp_type
_atom_site_occupancy
_atom_site_site_symmetry_order
_atom_site_calc_flag
_atom_site_refinement_flags_posn
_atom_site_refinement_flags_adp
_atom_site_refinement_flags_occupancy
_atom_site_disorder_assembly
_atom_site_disorder_group
Al3 Al 0.000000 0.000000 -0.11224(2) 0.03880(14) Uani 1 2 d S T P . .
Al1 Al 0.16486(2) -0.16486(2) 0.000000 0.03783(14) Uani 1 2 d S T P . .
Al2 Al 0.10046(2) -0.12694(2) -0.08002(2) 0.03970(11) Uani 1 1 d . . . . .
O8 O 0.02502(4) -0.06652(5) -0.07798(2) 0.0398(2) Uani 1 1 d . . . . .
H8 H -0.004322 -0.069831 -0.057038 0.048 Uiso 1 1 calc R . . . .
O7 O 0.13320(5) -0.10161(5) -0.03467(2) 0.0505(3) Uani 1 1 d . . . . .
H7 H 0.133867 -0.052747 -0.028694 0.061 Uiso 1 1 calc R . . . .
O2 O 0.17888(5) -0.18861(5) -0.08556(2) 0.0472(2) Uani 1 1 d . . . . .
O1 O 0.23663(5) -0.19616(5) -0.03226(2) 0.0469(3) Uani 1 1 d . . . . .
C1 C 0.23415(8) -0.19655(7) -0.06701(3) 0.0409(3) Uani 1 1 d . . . . .
C2 C 0.30035(8) -0.20741(9) -0.08790(4) 0.0504(4) Uani 1 1 d . . . . .
C18 C 0.54845(8) -0.37509(10) -0.34738(4) 0.0503(4) Uani 1 1 d . . . . .
C3 C 0.36559(8) -0.21116(11) -0.07009(4) 0.0687(5) Uani 1 1 d . . . . .
H3 H 0.367523 -0.212065 -0.044219 0.082 Uiso 1 1 calc R . . . .
C25 C 0.84889(8) -0.00500(9) -0.11370(4) 0.0450(3) Uani 1 1 d . . . . .
C7 C 0.29758(9) -0.20490(10) -0.12528(4) 0.0610(5) Uani 1 1 d . . . . .
H7A H 0.253267 -0.200636 -0.137268 0.073 Uiso 1 1 calc R . . . .
C26 C 0.71854(8) -0.02122(10) -0.12011(4) 0.0641(5) Uani 1 1 d . . . . .
H26 H 0.711310 0.023069 -0.108485 0.077 Uiso 1 1 calc R . . . .
C24 C 0.78649(8) -0.04609(9) -0.12542(4) 0.0514(4) Uani 1 1 d . . . . .
C17 C 0.54894(8) -0.34033(10) -0.31143(4) 0.0566(4) Uani 1 1 d . . . . .
C16 C 0.51718(9) -0.37342(11) -0.28145(4) 0.0704(6) Uani 1 1 d . . . . .
H16 H 0.494491 -0.417864 -0.284355 0.084 Uiso 1 1 calc R . . . .
C6 C 0.35918(9) -0.20857(11) -0.14552(4) 0.0733(6) Uani 1 1 d . . . . .
H6 H 0.356603 -0.208161 -0.171374 0.088 Uiso 1 1 calc R . . . .
C5 C 0.42477(9) -0.21286(12) -0.12860(4) 0.0822(7) Uani 1 1 d . . . . .
C4 C 0.42734(9) -0.21354(12) -0.09028(4) 0.0834(7) Uani 1 1 d . . . . .
H4 H 0.471710 -0.215655 -0.078197 0.100 Uiso 1 1 calc R . . . .
C23 C 0.79692(9) -0.11207(10) -0.14207(4) 0.0647(5) Uani 1 1 d . . . . .
H23 H 0.843345 -0.130244 -0.145209 0.078 Uiso 1 1 calc R . . . .
C19 C 0.58366(9) -0.27505(10) -0.30604(4) 0.0672(5) Uani 1 1 d . . . . .
H19 H 0.605899 -0.252095 -0.326009 0.081 Uiso 1 1 calc R . . . .
C15 C 0.51894(10) -0.34095(12) -0.24731(4) 0.0852(7) Uani 1 1 d . . . . .
H15 H 0.496503 -0.363307 -0.227214 0.102 Uiso 1 1 calc R . . . .
C22 C 0.73954(9) -0.15002(12) -0.15377(5) 0.0790(6) Uani 1 1 d . . . . .
H22 H 0.746504 -0.194037 -0.165706 0.095 Uiso 1 1 calc R . . . .
C27 C 0.66114(9) -0.06038(11) -0.13160(5) 0.0751(6) Uani 1 1 d . . . . .
H27 H 0.614786 -0.042484 -0.127854 0.090 Uiso 1 1 calc R . . . .
C14 C 0.55242(9) -0.27741(12) -0.24219(4) 0.0780(6) Uani 1 1 d . . . . .
C21 C 0.66972(9) -0.12433(12) -0.14826(5) 0.0780(6) Uani 1 1 d . . . . .
C12 C 0.55237(9) -0.24071(13) -0.20664(5) 0.0857(7) Uani 1 1 d . . . . .
C20 C 0.58540(9) -0.24500(12) -0.27253(5) 0.0801(6) Uani 1 1 d . . . . .
H20 H 0.609268 -0.201250 -0.269320 0.096 Uiso 1 1 calc R . . . .
C13 C 0.49170(10) -0.24506(13) -0.18410(4) 0.0904(7) Uani 1 1 d . . . . .
H13 H 0.451886 -0.271605 -0.191966 0.108 Uiso 1 1 calc R . . . .
C10 C 0.60936(9) -0.16906(13) -0.16068(5) 0.0929(8) Uani 1 1 d . . . . .
C9 C 0.54824(9) -0.17222(14) -0.13952(5) 0.0966(8) Uani 1 1 d . . . . .
H9 H 0.546678 -0.147309 -0.117049 0.116 Uiso 1 1 calc R . . . .
C11 C 0.60990(9) -0.20334(12) -0.19413(5) 0.0857(7) Uani 1 1 d . . . . .
H11 H 0.651192 -0.200944 -0.208812 0.103 Uiso 1 1 calc R . . . .
C8 C 0.48987(9) -0.21072(13) -0.15044(5) 0.0903(8) Uani 1 1 d . . . . .
O6 O 0.84020(5) 0.05748(5) -0.10283(2) 0.0452(2) Uani 1 1 d . . . . .
O5 O 0.90783(5) -0.03691(5) -0.11502(3) 0.0489(3) Uani 1 1 d . . . . .
O4 O 0.57366(5) -0.33948(6) -0.37383(3) 0.0520(3) Uani 1 1 d . . . . .
O3 O 0.52399(5) -0.43631(6) -0.34937(2) 0.0512(3) Uani 1 1 d . . . . .
N2GA N 0.05742(19) -0.2068(3) -0.05371(10) 0.0424(8) Uani 0.632(4) 1 d . . . A 2
N3GA N 0.00893(15) -0.25272(18) -0.06221(8) 0.0759(8) Uani 0.632(4) 1 d . . . A 2
C1GA C 0.00940(15) -0.30525(16) -0.03487(7) 0.0677(8) Uani 0.632(4) 1 d . . . A 2
H1GA H -0.020499 -0.345530 -0.033660 0.081 Uiso 0.632(4) 1 calc R . . A 2
N1GA N 0.0916(4) -0.2277(3) -0.0209(2) 0.0425(11) Uani 0.632(4) 1 d . . . A 2
C2GA C 0.06052(17) -0.28741(17) -0.01067(8) 0.0635(8) Uani 0.632(4) 1 d . . . A 2
H2GA H 0.072392 -0.313766 0.010504 0.076 Uiso 0.632(4) 1 calc R . . A 2
C28 C 0.0551(4) -0.2471(5) -0.0361(2) 0.0685(16) Uani 0.343(3) 1 d . U . A 1
H28 H 0.022505 -0.284139 -0.031307 0.082 Uiso 0.343(3) 1 calc R . . A 1
O9 O 0.1047(7) -0.2460(6) -0.0155(3) 0.055(2) Uani 0.343(3) 1 d . U . A 1
O10 O 0.0359(4) -0.2040(5) -0.06588(18) 0.0599(17) Uani 0.343(3) 1 d . U . A 1
C2GB C 0.00893(15) -0.25272(18) -0.06221(8) 0.0759(8) Uani 0.025(4) 1 d . . . A 3
H2GB H -0.021156 -0.251187 -0.082926 0.091 Uiso 0.025(4) 1 calc R . . A 3
N3GB N 0.06052(17) -0.28741(17) -0.01067(8) 0.0635(8) Uani 0.025(4) 1 d . . . A 3
C1GB C 0.00940(15) -0.30525(16) -0.03487(7) 0.0677(8) Uani 0.025(4) 1 d . . . A 3
H1GB H -0.020499 -0.345530 -0.033660 0.081 Uiso 0.025(4) 1 calc R . . A 3
N1GB N 0.0916(4) -0.2277(3) -0.0209(2) 0.0425(11) Uani 0.025(4) 1 d . . . A 3
N2GB N 0.05742(19) -0.2068(3) -0.05371(10) 0.0424(8) Uani 0.025(4) 1 d . . . A 3

loop_
_atom_site_aniso_label
_atom_site_aniso_U_11
_atom_site_aniso_U_22
_atom_site_aniso_U_33
_atom_site_aniso_U_23
_atom_site_aniso_U_13
_atom_site_aniso_U_12
Al3 0.0329(3) 0.0547(4) 0.0288(3) 0.000 0.000 0.0060(3)
Al1 0.0452(2) 0.0452(2) 0.0231(3) 0.00154(18) 0.00154(18) 0.0085(3)
Al2 0.0439(2) 0.0515(3) 0.02372(18) 0.00129(18) 0.00127(17) 0.0070(2)
O8 0.0365(5) 0.0539(6) 0.0289(5) 0.0011(4) 0.0074(4) 0.0009(4)
O7 0.0730(7) 0.0488(6) 0.0296(5) -0.0003(4) -0.0108(5) 0.0177(5)
O2 0.0488(6) 0.0619(7) 0.0309(5) -0.0008(5) -0.0048(5) 0.0160(5)
O1 0.0434(6) 0.0659(7) 0.0313(5) 0.0098(4) 0.0018(4) 0.0123(5)
C1 0.0451(9) 0.0488(9) 0.0287(7) 0.0035(6) 0.0052(6) 0.0007(7)
C2 0.0395(9) 0.0762(11) 0.0355(8) 0.0015(7) 0.0078(7) -0.0028(8)
C18 0.0366(8) 0.0757(12) 0.0386(8) -0.0100(8) 0.0035(7) -0.0096(8)
C3 0.0450(10) 0.1248(17) 0.0362(8) -0.0131(9) 0.0025(7) 0.0036(10)
C25 0.0401(8) 0.0584(10) 0.0366(7) -0.0091(7) -0.0023(6) 0.0004(8)
C7 0.0463(9) 0.0983(14) 0.0384(9) -0.0118(9) 0.0078(7) -0.0158(9)
C26 0.0382(9) 0.0965(14) 0.0575(10) -0.0333(9) 0.0009(7) -0.0018(9)
C24 0.0381(9) 0.0754(11) 0.0407(8) -0.0180(8) -0.0005(7) -0.0057(8)
C17 0.0450(9) 0.0834(12) 0.0413(8) -0.0229(8) 0.0158(7) -0.0187(9)
C16 0.0665(12) 0.1072(15) 0.0374(8) -0.0201(9) 0.0129(8) -0.0442(11)
C6 0.0592(11) 0.1319(17) 0.0288(8) -0.0192(9) 0.0089(8) -0.0257(11)
C5 0.0514(11) 0.150(2) 0.0456(9) -0.0480(11) 0.0166(8) -0.0361(12)
C4 0.0484(10) 0.156(2) 0.0456(10) -0.0342(11) 0.0095(8) -0.0091(12)
C23 0.0448(10) 0.0880(13) 0.0613(10) -0.0352(10) 0.0064(8) -0.0122(9)
C19 0.0581(11) 0.0916(13) 0.0520(10) -0.0261(9) 0.0253(8) -0.0249(10)
C15 0.0750(13) 0.1363(18) 0.0441(9) -0.0364(11) 0.0247(9) -0.0487(13)
C22 0.0473(11) 0.1153(16) 0.0744(12) -0.0564(12) 0.0156(9) -0.0225(11)
C27 0.0390(9) 0.1266(17) 0.0597(11) -0.0469(11) 0.0021(8) -0.0105(11)
C14 0.0538(10) 0.1324(18) 0.0478(10) -0.0445(11) 0.0214(8) -0.0469(11)
C21 0.0483(10) 0.1300(18) 0.0557(10) -0.0456(11) 0.0086(8) -0.0298(11)
C12 0.0521(11) 0.149(2) 0.0564(10) -0.0546(12) 0.0190(9) -0.0366(12)
C20 0.0597(12) 0.1118(16) 0.0689(12) -0.0481(11) 0.0211(9) -0.0349(11)
C13 0.0580(11) 0.161(2) 0.0524(10) -0.0523(12) 0.0238(9) -0.0505(13)
C10 0.0455(10) 0.164(2) 0.0692(12) -0.0660(13) 0.0191(9) -0.0421(12)
C9 0.0528(11) 0.181(2) 0.0555(11) -0.0660(13) 0.0153(9) -0.0354(13)
C11 0.0540(11) 0.1365(18) 0.0667(12) -0.0532(12) 0.0274(9) -0.0454(12)
C8 0.0532(11) 0.165(2) 0.0524(10) -0.0532(12) 0.0207(9) -0.0468(13)
O6 0.0353(5) 0.0579(7) 0.0424(5) -0.0107(5) -0.0038(4) 0.0041(5)
O5 0.0351(6) 0.0619(7) 0.0498(6) -0.0174(5) -0.0056(5) 0.0027(5)
O4 0.0480(6) 0.0689(7) 0.0390(5) -0.0110(5) 0.0085(5) -0.0138(5)
O3 0.0480(6) 0.0736(8) 0.0321(5) -0.0063(5) 0.0025(4) -0.0159(6)
N2GA 0.043(2) 0.0436(16) 0.040(2) 0.0012(16) 0.0017(13) -0.0008(15)
N3GA 0.0752(19) 0.074(2) 0.0780(18) -0.0037(16) -0.0023(15) -0.0024(16)
C1GA 0.0666(19) 0.0654(19) 0.0710(18) 0.0042(15) -0.0037(15) -0.0087(15)
N1GA 0.044(3) 0.043(3) 0.041(2) -0.0021(18) 0.0016(17) -0.0058(19)
C2GA 0.0637(19) 0.067(2) 0.0604(19) 0.0074(15) 0.0002(14) -0.0011(17)
C28 0.068(4) 0.074(4) 0.064(4) -0.004(4) 0.003(3) 0.005(3)
O9 0.063(5) 0.055(5) 0.046(4) -0.003(3) 0.010(3) -0.002(3)
O10 0.056(4) 0.067(3) 0.057(4) -0.005(3) 0.000(2) 0.002(3)
C2GB 0.0752(19) 0.074(2) 0.0780(18) -0.0037(16) -0.0023(15) -0.0024(16)
N3GB 0.0637(19) 0.067(2) 0.0604(19) 0.0074(15) 0.0002(14) -0.0011(17)
C1GB 0.0666(19) 0.0654(19) 0.0710(18) 0.0042(15) -0.0037(15) -0.0087(15)
N1GB 0.044(3) 0.043(3) 0.041(2) -0.0021(18) 0.0016(17) -0.0058(19)
N2GB 0.043(2) 0.0436(16) 0.040(2) 0.0012(16) 0.0017(13) -0.0008(15)

loop_
_atom_type_symbol
_atom_type_description
_atom_type_scat_dispersion_real
_atom_type_scat_dispersion_imag
_atom_type_scat_source
C C 0.0037 0.0017 'International Tables Vol C Tables 4.2.6.8 and 6.1.1.4'
H H 0.0000 0.0000 'International Tables Vol C Tables 4.2.6.8 and 6.1.1.4'
Al Al 0.0674 0.0545 'International Tables Vol C Tables 4.2.6.8 and 6.1.1.4'
N N 0.0070 0.0034 'International Tables Vol C Tables 4.2.6.8 and 6.1.1.4'
O O 0.0123 0.0065 'International Tables Vol C Tables 4.2.6.8 and 6.1.1.4'

loop_
_geom_angle_atom_site_label_1
_geom_angle_atom_site_label_2
_geom_angle_atom_site_label_3
_geom_angle
_geom_angle_site_symmetry_1
_geom_angle_site_symmetry_3
O8 Al3 O8 93.83(6) 3 .
O8 Al3 O5 93.01(4) 3 1_455
O8 Al3 O5 91.24(4) . 1_455
O8 Al3 O5 93.01(4) . 3_655
O8 Al3 O5 91.24(4) 3 3_655
O8 Al3 O3 90.66(4) . 5_444
O8 Al3 O3 175.51(5) 3 5_444
O8 Al3 O3 175.51(5) . 6_554
O8 Al3 O3 90.66(4) 3 6_554
O5 Al3 O5 173.78(7) 1_455 3_655
O5 Al3 O3 86.91(4) 1_455 5_444
O5 Al3 O3 88.50(5) 3_655 5_444
O5 Al3 O3 86.91(4) 3_655 6_554
O5 Al3 O3 88.50(5) 1_455 6_554
O3 Al3 O3 84.85(7) 5_444 6_554
O7 Al1 O7 93.13(6) 8 .
O7 Al1 O1 174.57(4) 8 .
O7 Al1 O1 90.25(4) 8 8
O7 Al1 O1 174.57(4) . 8
O7 Al1 O1 90.25(4) . .
O7 Al1 N1GA 83.96(15) 8 8
O7 Al1 N1GA 90.5(2) 8 .
O7 Al1 N1GA 90.5(2) . 8
O7 Al1 N1GA 83.96(15) . .
O7 Al1 O9 94.4(4) . 8
O7 Al1 O9 96.8(3) 8 8
O7 Al1 O9 94.4(4) 8 .
O7 Al1 O9 96.8(3) . .
O7 Al1 N1GB 83.96(15) . .
O7 Al1 N1GB 90.5(2) 8 .
O1 Al1 O1 86.70(6) 8 .
O1 Al1 N1GA 94.1(2) . .
O1 Al1 N1GA 91.76(14) 8 .
O1 Al1 N1GA 91.77(14) . 8
O1 Al1 N1GA 94.1(2) 8 8
O1 Al1 O9 78.7(3) 8 .
O1 Al1 O9 89.4(4) 8 8
O1 Al1 O9 89.4(4) . .
O1 Al1 O9 78.7(3) . 8
O1 Al1 N1GB 94.1(2) . .
O1 Al1 N1GB 91.76(14) 8 .
N1GA Al1 N1GA 171.9(3) 8 .
N1GA Al1 O9 172.7(5) . 8
N1GA Al1 O9 13.6(3) 8 8
O9 Al1 O9 163.7(5) . 8
N1GB Al1 O9 172.7(5) . 8
O8 Al2 O7 93.61(4) . .
O8 Al2 O2 176.16(4) . .
O8 Al2 O6 92.65(4) . 3_655
O8 Al2 O4 92.15(4) . 5_444
O8 Al2 N2GA 97.86(11) . .
O8 Al2 O10 88.2(2) . .
O8 Al2 N2GB 97.86(11) . .
O7 Al2 O2 89.65(4) . .
O7 Al2 O6 91.11(5) . 3_655
O7 Al2 O4 174.12(5) . 5_444
O7 Al2 N2GA 84.00(10) . .
O7 Al2 O10 99.39(18) . .
O7 Al2 N2GB 84.00(10) . .
O2 Al2 O6 85.24(5) . 3_655
O2 Al2 N2GA 84.50(12) . .
O2 Al2 O10 93.3(2) . .
O2 Al2 N2GB 84.50(12) . .
O6 Al2 N2GA 168.65(11) 3_655 .
O6 Al2 O10 169.40(19) 3_655 .
O6 Al2 N2GB 168.65(11) 3_655 .
O4 Al2 O2 84.63(4) 5_444 .
O4 Al2 O6 89.78(5) 5_444 3_655
O4 Al2 N2GA 94.07(11) 5_444 .
O4 Al2 O10 79.63(18) 5_444 .
O4 Al2 N2GB 94.07(11) 5_444 .
Al2 O8 Al3 126.84(5) . .
Al2 O7 Al1 124.33(6) . .
C1 O2 Al2 131.74(9) . .
C1 O1 Al1 126.82(9) . .
O2 C1 O1 124.83(13) . .
O2 C1 C2 116.07(11) . .
O1 C1 C2 119.10(13) . .
C3 C2 C1 120.72(12) . .
C7 C2 C1 118.64(14) . .
C7 C2 C3 120.15(14) . .
O4 C18 C17 116.35(15) . .
O3 C18 C17 117.91(14) . .
O3 C18 O4 125.74(14) . .
C4 C3 C2 119.75(14) . .
O6 C25 C24 118.82(13) . .
O6 C25 O5 125.02(13) . .
O5 C25 C24 116.15(14) . .
C2 C7 C6 120.14(16) . .
C27 C26 C24 120.37(16) . .
C26 C24 C25 121.52(15) . .
C26 C24 C23 119.65(15) . .
C23 C24 C25 118.82(14) . .
C16 C17 C18 120.06(15) . .
C16 C17 C19 118.69(14) . .
C19 C17 C18 121.20(14) . .
C15 C16 C17 119.88(17) . .
C7 C6 C5 121.00(14) . .
C6 C5 C4 118.54(15) . .
C6 C5 C8 120.18(16) . .
C4 C5 C8 121.08(17) . .
C3 C4 C5 120.37(17) . .
C22 C23 C24 119.39(16) . .
C20 C19 C17 120.33(16) . .
C14 C15 C16 121.29(17) . .
C23 C22 C21 120.81(17) . .
C21 C27 C26 121.26(17) . .
C15 C14 C12 122.16(16) . .
C15 C14 C20 118.39(15) . .
C20 C14 C12 119.40(17) . .
C22 C21 C10 118.26(17) . .
C27 C21 C22 118.49(15) . .
C27 C21 C10 123.24(17) . .
C13 C12 C14 119.25(15) . .
C11 C12 C14 122.36(14) . .
C11 C12 C13 118.38(14) . .
C19 C20 C14 121.41(17) . .
C8 C13 C12 120.63(16) . .
C9 C10 C21 119.24(15) . .
C11 C10 C21 121.96(15) . .
C11 C10 C9 118.60(15) . .
C8 C9 C10 121.56(15) . .
C12 C11 C10 121.95(15) . .
C13 C8 C5 119.37(15) . .
C9 C8 C5 121.71(15) . .
C9 C8 C13 118.83(15) . .
C25 O6 Al2 134.80(9) . 3_655
C25 O5 Al3 129.48(10) . 1_655
C18 O4 Al2 127.53(10) . 5_544
C18 O3 Al3 135.77(10) . 5_544
N3GA N2GA Al2 133.3(3) . .
N3GA N2GA N1GA 109.7(5) . .
N1GA N2GA Al2 116.1(4) . .
N2GA N3GA C1GA 107.1(3) . .
C2GA C1GA N3GA 107.2(3) . .
N2GA N1GA Al1 118.6(5) . .
C2GA N1GA Al1 135.3(4) . .
C2GA N1GA N2GA 106.0(6) . .
N1GA C2GA C1GA 110.0(4) . .
O9 C28 O10 132.6(10) . .
C28 O9 Al1 129.5(8) . .
C28 O10 Al2 118.2(6) . .
N2GB C2GB C1GB 107.1(3) . .
N1GB N3GB C1GB 110.0(4) . .
N3GB C1GB C2GB 107.2(3) . .
N3GB N1GB Al1 135.3(4) . .
N3GB N1GB N2GB 106.0(6) . .
N2GB N1GB Al1 118.6(5) . .
C2GB N2GB Al2 133.3(3) . .
C2GB N2GB N1GB 109.7(5) . .
N1GB N2GB Al2 116.1(4) . .

loop_
_geom_bond_atom_site_label_1
_geom_bond_atom_site_label_2
_geom_bond_distance
_geom_bond_site_symmetry_2
Al3 O8 1.8406(10) 3
Al3 O8 1.8406(10) .
Al3 O5 1.8809(9) 3_655
Al3 O5 1.8809(9) 1_455
Al3 O3 1.9081(11) 6_554
Al3 O3 1.9081(11) 5_444
Al1 O7 1.8463(9) 8
Al1 O7 1.8463(9) .
Al1 O1 1.8961(10) 8
Al1 O1 1.8961(10) .
Al1 N1GA 1.981(8) 8
Al1 N1GA 1.981(8) .
Al1 O9 1.993(15) .
Al1 O9 1.993(15) 8
Al1 N1GB 1.981(8) .
Al2 O8 1.8298(10) .
Al2 O7 1.8389(9) .
Al2 O2 1.8980(10) .
Al2 O6 1.9200(10) 3_655
Al2 O4 1.8784(10) 5_444
Al2 N2GA 1.969(5) .
Al2 O10 1.971(9) .
Al2 N2GB 1.969(5) .
O2 C1 1.2565(16) .
O1 C1 1.2761(15) .
C1 C2 1.482(2) .
C2 C3 1.398(2) .
C2 C7 1.374(2) .
C18 C17 1.474(2) .
C18 O4 1.2740(18) .
C18 O3 1.2492(18) .
C3 C4 1.384(2) .
C25 C24 1.477(2) .
C25 O6 1.2582(17) .
C25 O5 1.2686(17) .
C7 C6 1.383(2) .
C26 C24 1.382(2) .
C26 C27 1.380(2) .
C24 C23 1.404(2) .
C17 C16 1.401(2) .
C17 C19 1.413(2) .
C16 C15 1.396(2) .
C6 C5 1.390(2) .
C5 C4 1.407(2) .
C5 C8 1.470(2) .
C23 C22 1.370(2) .
C19 C20 1.355(2) .
C15 C14 1.371(3) .
C22 C21 1.422(3) .
C27 C21 1.365(3) .
C14 C12 1.478(2) .
C14 C20 1.416(2) .
C21 C10 1.492(2) .
C12 C13 1.417(2) .
C12 C11 1.376(2) .
C13 C8 1.396(2) .
C10 C9 1.394(2) .
C10 C11 1.388(2) .
C9 C8 1.382(2) .
N2GA N3GA 1.301(6) .
N2GA N1GA 1.422(7) .
N3GA C1GA 1.412(4) .
C1GA C2GA 1.356(4) .
N1GA C2GA 1.327(9) .
C28 O9 1.206(15) .
C28 O10 1.411(10) .
C2GB C1GB 1.412(4) .
C2GB N2GB 1.301(6) .
N3GB C1GB 1.356(4) .
N3GB N1GB 1.327(9) .
N1GB N2GB 1.422(7) .

loop_
_smtbx_masks_void_nr
_smtbx_masks_void_average_x
_smtbx_masks_void_average_y
_smtbx_masks_void_average_z
_smtbx_masks_void_volume
_smtbx_masks_void_count_electrons
1 -0.299 -0.212 -0.450 9018.5 1352.9
